data_2215520
loop_
_publ_author_name
'Li, Jie'

_publ_section_title
;
 2-Methylpyridinium benzylate
;
_journal_coeditor_code HB2553
_journal_issue 10
_journal_name_full 'Acta Crystallographica Section E'
_journal_page_first o4171
_journal_page_last o4171
_journal_paper_doi 10.1107/S1600536807046867
_journal_volume 63
_journal_year 2007
_chemical_formula_iupac 'C6 H8 N +, C14 H11 O3 -'
_chemical_formula_moiety 'C6 H8 N +, C14 H11 O3 -'
_chemical_formula_sum 'C20 H19 N O3'
_chemical_formula_weight 321.36
_chemical_name_systematic
;
2-Methylpyridinium benzylate
;
_space_group_IT_number 2
_symmetry_cell_setting triclinic
_symmetry_space_group_name_Hall '-P 1'
_symmetry_space_group_name_H-M 'P -1'
_atom_sites_solution_hydrogens mixed
_atom_sites_solution_primary direct
_atom_sites_solution_secondary difmap
_audit_creation_method SHELXL-97
_cell_angle_alpha 91.930(10)
_cell_angle_beta 90.100(10)
_cell_angle_gamma 95.770(10)
_cell_formula_units_Z 4
_cell_length_a 8.411(6)
_cell_length_b 12.342(8)
_cell_length_c 16.291(11)
_cell_measurement_reflns_used 3910
_cell_measurement_temperature 298(2)
_cell_measurement_theta_max 28.18
_cell_measurement_theta_min 2.52
_cell_volume 1682(2)
_computing_cell_refinement 'SAINT-Plus (Bruker, 2001)'
_computing_data_collection 'SMART (Bruker, 2001)'
_computing_data_reduction 'SAINT-Plus (Bruker, 2001)'
_computing_molecular_graphics 'PLATON (Spek, 2003)'
_computing_publication_material 'PLATON (Spek, 2003)'
_computing_structure_refinement 'SHELXL97 (Sheldrick, 1997)'
_computing_structure_solution 'SHELXS97 (Sheldrick, 1997)'
_diffrn_ambient_temperature 298(2)
_diffrn_measured_fraction_theta_full 0.977
_diffrn_measured_fraction_theta_max 0.977
_diffrn_measurement_device_type 'Bruker SMART APEX CCD'
_diffrn_measurement_method \w
_diffrn_radiation_monochromator graphite
_diffrn_radiation_source 'fine-focus sealed tube'
_diffrn_radiation_type MoK\a
_diffrn_radiation_wavelength 0.71073
_diffrn_reflns_av_R_equivalents 0.0210
_diffrn_reflns_av_sigmaI/netI 0.0555
_diffrn_reflns_limit_h_max 9
_diffrn_reflns_limit_h_min -10
_diffrn_reflns_limit_k_max 14
_diffrn_reflns_limit_k_min -15
_diffrn_reflns_limit_l_max 13
_diffrn_reflns_limit_l_min -20
_diffrn_reflns_number 9222
_diffrn_reflns_theta_full 26.00
_diffrn_reflns_theta_max 26.00
_diffrn_reflns_theta_min 1.25
_diffrn_standards_decay_% 0
_exptl_absorpt_coefficient_mu 0.085
_exptl_absorpt_correction_T_max 0.990
_exptl_absorpt_correction_T_min 0.963
_exptl_absorpt_correction_type multi-scan
_exptl_absorpt_process_details '(SADABS; Sheldrick, 2001)'
_exptl_crystal_colour colourless
_exptl_crystal_density_diffrn 1.269
_exptl_crystal_density_method 'not measured'
_exptl_crystal_description block
_exptl_crystal_F_000 680
_exptl_crystal_size_max 0.45
_exptl_crystal_size_mid 0.21
_exptl_crystal_size_min 0.12
_refine_diff_density_max 0.201
_refine_diff_density_min -0.185
_refine_ls_extinction_method none
_refine_ls_goodness_of_fit_ref 0.993
_refine_ls_hydrogen_treatment mixed
_refine_ls_matrix_type full
_refine_ls_number_parameters 451
_refine_ls_number_reflns 6472
_refine_ls_number_restraints 4
_refine_ls_restrained_S_all 0.993
_refine_ls_R_factor_all 0.0931
_refine_ls_R_factor_gt 0.0568
_refine_ls_shift/su_max 0.005
_refine_ls_shift/su_mean 0.000
_refine_ls_structure_factor_coef Fsqd
_refine_ls_weighting_details 'calc w=1/[\s^2^(Fo^2^)+(0.0823P)^2^] where P=(Fo^2^+2Fc^2^)/3'
_refine_ls_weighting_scheme calc
_refine_ls_wR_factor_gt 0.1411
_refine_ls_wR_factor_ref 0.1559
_reflns_number_gt 4128
_reflns_number_total 6472
_reflns_threshold_expression I>2\s(I)
_cod_data_source_file hb2553.cif
_cod_data_source_block I
_cod_depositor_comments
;
The following automatic conversions were performed:

'_atom_sites_solution_hydrogens' value 'difmap and geom' was changed
to 'mixed'.

Automatic conversion script
Id: cif_fix_values 6452 2018-10-05 10:23:21Z andrius 
;
_cod_database_code 2215520
_cod_database_fobs_code 2215520

loop_
_symmetry_equiv_pos_as_xyz
'x, y, z'
'-x, -y, -z'

loop_
_atom_site_type_symbol
_atom_site_label
_atom_site_fract_x
_atom_site_fract_y
_atom_site_fract_z
_atom_site_U_iso_or_equiv
_atom_site_adp_type
_atom_site_calc_flag
_atom_site_refinement_flags
_atom_site_occupancy
N N1 0.55457(15) 0.82749(9) 0.75636(7) 0.0485(3) Uani d D 1
H H1A 0.5007(14) 0.8084(11) 0.7996(6) 0.078(5) Uiso d D 1
N N2 0.89574(15) 0.81387(10) 0.26014(7) 0.0502(3) Uani d D 1
H H2A 0.9425(15) 0.7909(11) 0.3023(6) 0.091(6) Uiso d D 1
O O1 1.04816(13) 0.74676(8) 0.38526(6) 0.0570(3) Uani d . 1
O O2 0.98770(13) 0.90310(8) 0.43913(6) 0.0596(3) Uani d . 1
O O3 1.21228(13) 0.91798(7) 0.54884(6) 0.0521(3) Uani d D 1
H H3 1.1438(11) 0.9577(9) 0.5379(9) 0.082(6) Uiso d D 1
O O4 0.38038(14) 0.75371(8) 0.87914(6) 0.0632(3) Uani d . 1
O O5 0.47755(13) 0.91188(8) 0.93295(6) 0.0621(3) Uani d . 1
O O6 0.25502(13) 0.92267(7) 1.04037(6) 0.0494(3) Uani d D 1
H H6 0.3435(10) 0.9560(12) 1.0315(11) 0.113(7) Uiso d D 1
C C1 0.57741(19) 0.75707(11) 0.69531(8) 0.0497(4) Uani d . 1
C C2 0.6699(2) 0.79273(13) 0.63023(9) 0.0661(5) Uani d . 1
H H2 0.6880 0.7448 0.5868 0.079 Uiso calc R 1
C C3 0.7350(2) 0.89825(14) 0.62927(10) 0.0703(5) Uani d . 1
H H3A 0.7974 0.9224 0.5851 0.084 Uiso calc R 1
C C4 0.7087(2) 0.96873(14) 0.69324(10) 0.0691(5) Uani d . 1
H H4 0.7526 1.0410 0.6932 0.083 Uiso calc R 1
C C5 0.6171(2) 0.93118(13) 0.75678(9) 0.0599(5) Uani d . 1
H H5 0.5979 0.9780 0.8008 0.072 Uiso calc R 1
C C6 0.5010(2) 0.64462(12) 0.70150(10) 0.0716(6) Uani d . 1
H H6A 0.4730 0.6313 0.7576 0.107 Uiso calc R 1
H H6B 0.5740 0.5941 0.6829 0.107 Uiso calc R 1
H H6C 0.4063 0.6353 0.6680 0.107 Uiso calc R 1
C C7 1.05986(17) 0.82215(11) 0.43985(8) 0.0400(4) Uani d . 1
C C8 1.17637(17) 0.81246(10) 0.51333(8) 0.0403(4) Uani d . 1
C C9 1.33132(17) 0.77351(10) 0.48098(8) 0.0407(4) Uani d . 1
C C10 1.35768(19) 0.66546(11) 0.47539(9) 0.0500(4) Uani d . 1
H H10 1.2806 0.6130 0.4943 0.060 Uiso calc R 1
C C11 1.4980(2) 0.63371(13) 0.44183(9) 0.0606(5) Uani d . 1
H H11 1.5139 0.5602 0.4385 0.073 Uiso calc R 1
C C12 1.6127(2) 0.70919(14) 0.41370(9) 0.0655(5) Uani d . 1
H H12 1.7066 0.6878 0.3911 0.079 Uiso calc R 1
C C13 1.5875(2) 0.81688(14) 0.41924(10) 0.0651(5) Uani d . 1
H H13 1.6651 0.8692 0.4005 0.078 Uiso calc R 1
C C14 1.4494(2) 0.84836(12) 0.45196(9) 0.0535(4) Uani d . 1
H H14 1.4344 0.9220 0.4548 0.064 Uiso calc R 1
C C15 1.09641(17) 0.73823(10) 0.57771(8) 0.0416(4) Uani d . 1
C C16 0.9994(2) 0.64452(12) 0.55794(9) 0.0556(5) Uani d . 1
H H16 0.9780 0.6247 0.5031 0.067 Uiso calc R 1
C C17 0.9334(2) 0.57936(13) 0.61955(10) 0.0674(5) Uani d . 1
H H17 0.8690 0.5157 0.6057 0.081 Uiso calc R 1
C C18 0.9622(2) 0.60797(13) 0.70014(10) 0.0677(5) Uani d . 1
H H18 0.9160 0.5645 0.7410 0.081 Uiso calc R 1
C C19 1.0583(2) 0.69983(14) 0.72092(10) 0.0681(5) Uani d . 1
H H19 1.0784 0.7191 0.7759 0.082 Uiso calc R 1
C C20 1.1260(2) 0.76461(12) 0.66033(9) 0.0553(5) Uani d . 1
H H20 1.1926 0.8270 0.6750 0.066 Uiso calc R 1
C C21 0.85741(19) 0.74396(12) 0.19715(9) 0.0508(4) Uani d . 1
C C22 0.7842(2) 0.78106(13) 0.12961(9) 0.0632(5) Uani d . 1
H H22 0.7579 0.7339 0.0849 0.076 Uiso calc R 1
C C23 0.7499(2) 0.88649(14) 0.12772(10) 0.0720(6) Uani d . 1
H H23 0.6987 0.9110 0.0822 0.086 Uiso calc R 1
C C24 0.7913(2) 0.95657(14) 0.19350(10) 0.0689(5) Uani d . 1
H H24 0.7699 1.0290 0.1930 0.083 Uiso calc R 1
C C25 0.8642(2) 0.91750(12) 0.25919(9) 0.0584(5) Uani d . 1
H H25 0.8925 0.9638 0.3042 0.070 Uiso calc R 1
C C26 0.8965(2) 0.63068(13) 0.20524(11) 0.0757(6) Uani d . 1
H H26A 0.9899 0.6196 0.1735 0.114 Uiso calc R 1
H H26B 0.8083 0.5811 0.1855 0.114 Uiso calc R 1
H H26C 0.9166 0.6177 0.2619 0.114 Uiso calc R 1
C C27 0.38621(17) 0.82880(11) 0.93368(8) 0.0417(4) Uani d . 1
C C28 0.26647(17) 0.81715(10) 1.00538(8) 0.0396(4) Uani d . 1
C C29 0.10108(17) 0.77338(10) 0.97282(8) 0.0385(4) Uani d . 1
C C30 0.05481(19) 0.66345(11) 0.96260(9) 0.0498(4) Uani d . 1
H H30 0.1252 0.6136 0.9768 0.060 Uiso calc R 1
C C31 -0.0947(2) 0.62605(12) 0.93151(9) 0.0577(5) Uani d . 1
H H31 -0.1241 0.5515 0.9256 0.069 Uiso calc R 1
C C32 -0.1989(2) 0.69766(13) 0.90959(9) 0.0600(5) Uani d . 1
H H32 -0.2998 0.6724 0.8893 0.072 Uiso calc R 1
C C33 -0.1539(2) 0.80724(13) 0.91777(9) 0.0590(5) Uani d . 1
H H33 -0.2238 0.8567 0.9022 0.071 Uiso calc R 1
C C34 -0.00477(19) 0.84452(12) 0.94907(8) 0.0496(4) Uani d . 1
H H34 0.0246 0.9191 0.9542 0.060 Uiso calc R 1
C C35 0.32473(17) 0.74434(11) 1.07113(8) 0.0432(4) Uani d . 1
C C36 0.2938(2) 0.76866(13) 1.15287(9) 0.0605(5) Uani d . 1
H H36 0.2389 0.8285 1.1662 0.073 Uiso calc R 1
C C37 0.3424(3) 0.70632(14) 1.21463(10) 0.0775(6) Uani d . 1
H H37 0.3202 0.7241 1.2691 0.093 Uiso calc R 1
C C38 0.4231(3) 0.61854(14) 1.19611(11) 0.0818(6) Uani d . 1
H H38 0.4566 0.5765 1.2379 0.098 Uiso calc R 1
C C39 0.4550(2) 0.59202(13) 1.11579(11) 0.0749(6) Uani d . 1
H H39 0.5091 0.5315 1.1031 0.090 Uiso calc R 1
C C40 0.4066(2) 0.65565(12) 1.05309(10) 0.0580(5) Uani d . 1
H H40 0.4298 0.6380 0.9988 0.070 Uiso calc R 1

loop_
_atom_site_aniso_label
_atom_site_aniso_U_11
_atom_site_aniso_U_22
_atom_site_aniso_U_33
_atom_site_aniso_U_12
_atom_site_aniso_U_13
_atom_site_aniso_U_23
N1 0.0511(8) 0.0545(7) 0.0395(6) 0.0025(6) 0.0054(6) 0.0026(5)
N2 0.0504(8) 0.0606(7) 0.0397(6) 0.0054(6) -0.0038(6) 0.0044(6)
O1 0.0706(7) 0.0528(6) 0.0489(6) 0.0175(5) -0.0211(5) -0.0124(5)
O2 0.0695(7) 0.0553(6) 0.0569(6) 0.0238(5) -0.0166(5) -0.0080(5)
O3 0.0620(7) 0.0362(5) 0.0573(6) 0.0051(5) -0.0152(5) -0.0084(4)
O4 0.0648(7) 0.0619(6) 0.0568(6) -0.0168(5) 0.0180(5) -0.0168(5)
O5 0.0608(7) 0.0591(6) 0.0601(6) -0.0213(5) 0.0128(5) -0.0099(5)
O6 0.0534(6) 0.0391(5) 0.0539(6) -0.0013(5) 0.0063(5) -0.0090(4)
C1 0.0552(9) 0.0529(8) 0.0428(8) 0.0141(7) -0.0048(7) 0.0021(7)
C2 0.0813(12) 0.0758(11) 0.0440(9) 0.0200(9) 0.0126(8) 0.0052(8)
C3 0.0750(12) 0.0837(11) 0.0527(9) 0.0042(10) 0.0154(9) 0.0216(8)
C4 0.0778(13) 0.0662(10) 0.0604(10) -0.0102(9) 0.0049(9) 0.0125(8)
C5 0.0700(11) 0.0560(9) 0.0512(9) -0.0049(8) 0.0038(8) -0.0006(7)
C6 0.0946(14) 0.0561(10) 0.0630(10) 0.0032(10) 0.0064(10) -0.0004(8)
C7 0.0410(8) 0.0408(7) 0.0381(7) 0.0031(6) -0.0007(6) 0.0011(6)
C8 0.0467(8) 0.0334(7) 0.0394(7) 0.0002(6) -0.0065(6) -0.0062(6)
C9 0.0412(8) 0.0430(7) 0.0365(7) -0.0009(6) -0.0084(6) -0.0011(6)
C10 0.0515(9) 0.0446(8) 0.0523(9) 0.0001(7) 0.0020(7) -0.0045(7)
C11 0.0624(11) 0.0581(9) 0.0625(10) 0.0151(8) 0.0036(8) -0.0076(8)
C12 0.0497(10) 0.0891(12) 0.0570(10) 0.0067(9) 0.0065(8) -0.0052(9)
C13 0.0515(10) 0.0780(11) 0.0626(10) -0.0102(9) 0.0055(8) 0.0072(9)
C14 0.0540(10) 0.0502(8) 0.0547(9) -0.0032(8) -0.0033(8) 0.0048(7)
C15 0.0412(8) 0.0429(7) 0.0412(7) 0.0080(6) -0.0041(6) -0.0027(6)
C16 0.0639(11) 0.0548(9) 0.0451(8) -0.0065(8) 0.0040(8) -0.0065(7)
C17 0.0726(12) 0.0584(10) 0.0685(11) -0.0081(9) 0.0087(9) 0.0047(8)
C18 0.0841(13) 0.0673(10) 0.0526(9) 0.0080(10) 0.0131(9) 0.0153(8)
C19 0.0848(13) 0.0802(11) 0.0397(8) 0.0088(10) 0.0012(8) 0.0052(8)
C20 0.0634(11) 0.0584(9) 0.0430(8) 0.0027(8) -0.0064(7) -0.0034(7)
C21 0.0503(9) 0.0575(9) 0.0439(8) 0.0011(7) -0.0013(7) 0.0039(7)
C22 0.0740(12) 0.0750(11) 0.0390(8) -0.0006(9) -0.0113(8) 0.0046(8)
C23 0.0811(13) 0.0871(12) 0.0499(9) 0.0129(10) -0.0096(9) 0.0196(9)
C24 0.0871(13) 0.0672(10) 0.0552(10) 0.0165(10) -0.0029(9) 0.0143(8)
C25 0.0689(11) 0.0569(9) 0.0499(9) 0.0084(8) -0.0045(8) 0.0014(7)
C26 0.0916(14) 0.0651(11) 0.0710(11) 0.0138(10) -0.0158(10) -0.0054(9)
C27 0.0405(8) 0.0405(7) 0.0427(8) -0.0025(6) -0.0033(6) 0.0003(6)
C28 0.0414(8) 0.0367(7) 0.0399(7) 0.0007(6) 0.0002(6) -0.0030(6)
C29 0.0399(8) 0.0402(7) 0.0348(7) 0.0006(6) 0.0018(6) 0.0025(6)
C30 0.0474(9) 0.0452(8) 0.0565(9) 0.0009(7) -0.0078(7) 0.0082(7)
C31 0.0567(10) 0.0550(9) 0.0575(9) -0.0141(8) -0.0099(8) 0.0053(7)
C32 0.0454(10) 0.0782(11) 0.0539(9) -0.0056(9) -0.0076(8) 0.0013(8)
C33 0.0500(10) 0.0737(10) 0.0552(9) 0.0166(8) -0.0096(8) 0.0002(8)
C34 0.0545(10) 0.0473(8) 0.0478(8) 0.0083(7) -0.0014(7) 0.0015(7)
C35 0.0414(8) 0.0443(8) 0.0419(8) -0.0060(7) -0.0055(6) 0.0013(6)
C36 0.0647(11) 0.0680(10) 0.0482(9) 0.0017(9) -0.0006(8) 0.0062(8)
C37 0.1015(16) 0.0827(12) 0.0470(9) -0.0014(11) -0.0054(10) 0.0135(9)
C38 0.0991(15) 0.0725(11) 0.0719(11) -0.0086(11) -0.0303(11) 0.0287(9)
C39 0.0767(13) 0.0532(10) 0.0953(13) 0.0076(9) -0.0244(11) 0.0110(9)
C40 0.0602(10) 0.0539(9) 0.0598(9) 0.0059(8) -0.0107(8) 0.0012(8)

loop_
_atom_type_symbol
_atom_type_description
_atom_type_scat_dispersion_real
_atom_type_scat_dispersion_imag
_atom_type_scat_source
C C 0.0033 0.0016 'International Tables Vol C Tables 4.2.6.8 and 6.1.1.4'
H H 0.0000 0.0000 'International Tables Vol C Tables 4.2.6.8 and 6.1.1.4'
N N 0.0061 0.0033 'International Tables Vol C Tables 4.2.6.8 and 6.1.1.4'
O O 0.0106 0.0060 'International Tables Vol C Tables 4.2.6.8 and 6.1.1.4'

loop_
_geom_angle_atom_site_label_1
_geom_angle_atom_site_label_2
_geom_angle_atom_site_label_3
_geom_angle
C1 N1 C5 122.62(13)
C1 N1 H1A 121.9(9)
C5 N1 H1A 115.4(9)
C25 N2 C21 121.89(13)
C25 N2 H2A 119.5(9)
C21 N2 H2A 118.6(9)
C8 O3 H3 111.4(9)
C28 O6 H6 104.1(11)
N1 C1 C2 118.39(14)
N1 C1 C6 117.65(14)
C2 C1 C6 123.96(14)
C3 C2 C1 120.08(15)
C3 C2 H2 120.0
C1 C2 H2 120.0
C2 C3 C4 119.95(16)
C2 C3 H3A 120.0
C4 C3 H3A 120.0
C5 C4 C3 118.69(16)
C5 C4 H4 120.7
C3 C4 H4 120.7
N1 C5 C4 120.28(15)
N1 C5 H5 119.9
C4 C5 H5 119.9
C1 C6 H6A 109.5
C1 C6 H6B 109.5
H6A C6 H6B 109.5
C1 C6 H6C 109.5
H6A C6 H6C 109.5
H6B C6 H6C 109.5
O2 C7 O1 124.76(13)
O2 C7 C8 117.27(11)
O1 C7 C8 117.96(12)
O3 C8 C9 107.94(11)
O3 C8 C15 109.00(11)
C9 C8 C15 112.85(11)
O3 C8 C7 107.33(10)
C9 C8 C7 109.21(11)
C15 C8 C7 110.34(12)
C14 C9 C10 117.42(14)
C14 C9 C8 119.53(13)
C10 C9 C8 122.98(12)
C11 C10 C9 120.79(14)
C11 C10 H10 119.6
C9 C10 H10 119.6
C12 C11 C10 120.67(16)
C12 C11 H11 119.7
C10 C11 H11 119.7
C11 C12 C13 118.87(17)
C11 C12 H12 120.6
C13 C12 H12 120.6
C12 C13 C14 120.61(16)
C12 C13 H13 119.7
C14 C13 H13 119.7
C13 C14 C9 121.65(15)
C13 C14 H14 119.2
C9 C14 H14 119.2
C16 C15 C20 118.07(13)
C16 C15 C8 123.16(12)
C20 C15 C8 118.76(13)
C15 C16 C17 120.20(14)
C15 C16 H16 119.9
C17 C16 H16 119.9
C18 C17 C16 120.57(16)
C18 C17 H17 119.7
C16 C17 H17 119.7
C17 C18 C19 120.13(15)
C17 C18 H18 119.9
C19 C18 H18 119.9
C18 C19 C20 119.87(15)
C18 C19 H19 120.1
C20 C19 H19 120.1
C15 C20 C19 121.15(15)
C15 C20 H20 119.4
C19 C20 H20 119.4
N2 C21 C22 118.51(15)
N2 C21 C26 117.26(14)
C22 C21 C26 124.23(14)
C23 C22 C21 120.48(15)
C23 C22 H22 119.8
C21 C22 H22 119.8
C22 C23 C24 119.61(16)
C22 C23 H23 120.2
C24 C23 H23 120.2
C25 C24 C23 118.48(16)
C25 C24 H24 120.8
C23 C24 H24 120.8
N2 C25 C24 121.03(15)
N2 C25 H25 119.5
C24 C25 H25 119.5
C21 C26 H26A 109.5
C21 C26 H26B 109.5
H26A C26 H26B 109.5
C21 C26 H26C 109.5
H26A C26 H26C 109.5
H26B C26 H26C 109.5
O5 C27 O4 124.52(14)
O5 C27 C28 117.26(12)
O4 C27 C28 118.20(12)
O6 C28 C29 107.76(11)
O6 C28 C27 107.54(10)
C29 C28 C27 109.94(11)
O6 C28 C35 109.09(11)
C29 C28 C35 111.47(11)
C27 C28 C35 110.91(12)
C30 C29 C34 117.69(14)
C30 C29 C28 122.26(13)
C34 C29 C28 119.99(13)
C29 C30 C31 121.06(14)
C29 C30 H30 119.5
C31 C30 H30 119.5
C32 C31 C30 120.43(15)
C32 C31 H31 119.8
C30 C31 H31 119.8
C33 C32 C31 119.34(16)
C33 C32 H32 120.3
C31 C32 H32 120.3
C32 C33 C34 120.18(15)
C32 C33 H33 119.9
C34 C33 H33 119.9
C33 C34 C29 121.27(15)
C33 C34 H34 119.4
C29 C34 H34 119.4
C40 C35 C36 118.14(14)
C40 C35 C28 123.16(13)
C36 C35 C28 118.70(13)
C37 C36 C35 121.48(16)
C37 C36 H36 119.3
C35 C36 H36 119.3
C38 C37 C36 119.93(17)
C38 C37 H37 120.0
C36 C37 H37 120.0
C37 C38 C39 120.03(17)
C37 C38 H38 120.0
C39 C38 H38 120.0
C38 C39 C40 120.08(17)
C38 C39 H39 120.0
C40 C39 H39 120.0
C35 C40 C39 120.34(16)
C35 C40 H40 119.8
C39 C40 H40 119.8

loop_
_geom_bond_atom_site_label_1
_geom_bond_atom_site_label_2
_geom_bond_distance
N1 C1 1.3259(18)
N1 C5 1.334(2)
N1 H1A 0.864(8)
N2 C25 1.333(2)
N2 C21 1.3361(19)
N2 H2A 0.862(8)
O1 C7 1.2617(16)
O2 C7 1.2204(17)
O3 C8 1.4113(17)
O3 H3 0.816(8)
O4 C27 1.2594(17)
O5 C27 1.2183(17)
O6 C28 1.4163(17)
O6 H6 0.829(8)
C1 C2 1.374(2)
C1 C6 1.476(2)
C2 C3 1.362(2)
C2 H2 0.9300
C3 C4 1.368(2)
C3 H3A 0.9300
C4 C5 1.358(2)
C4 H4 0.9300
C5 H5 0.9300
C6 H6A 0.9600
C6 H6B 0.9600
C6 H6C 0.9600
C7 C8 1.561(2)
C8 C9 1.523(2)
C8 C15 1.5279(19)
C9 C14 1.382(2)
C9 C10 1.374(2)
C10 C11 1.388(2)
C10 H10 0.9300
C11 C12 1.363(2)
C11 H11 0.9300
C12 C13 1.367(2)
C12 H12 0.9300
C13 C14 1.365(2)
C13 H13 0.9300
C14 H14 0.9300
C15 C16 1.375(2)
C15 C20 1.390(2)
C16 C17 1.389(2)
C16 H16 0.9300
C17 C18 1.363(2)
C17 H17 0.9300
C18 C19 1.357(2)
C18 H18 0.9300
C19 C20 1.379(2)
C19 H19 0.9300
C20 H20 0.9300
C21 C22 1.374(2)
C21 C26 1.478(2)
C22 C23 1.362(2)
C22 H22 0.9300
C23 C24 1.376(2)
C23 H23 0.9300
C24 C25 1.359(2)
C24 H24 0.9300
C25 H25 0.9300
C26 H26A 0.9600
C26 H26B 0.9600
C26 H26C 0.9600
C27 C28 1.545(2)
C28 C29 1.528(2)
C28 C35 1.532(2)
C29 C30 1.378(2)
C29 C34 1.376(2)
C30 C31 1.384(2)
C30 H30 0.9300
C31 C32 1.362(2)
C31 H31 0.9300
C32 C33 1.369(2)
C32 H32 0.9300
C33 C34 1.382(2)
C33 H33 0.9300
C34 H34 0.9300
C35 C40 1.374(2)
C35 C36 1.386(2)
C36 C37 1.373(2)
C36 H36 0.9300
C37 C38 1.361(3)
C37 H37 0.9300
C38 C39 1.372(3)
C38 H38 0.9300
C39 C40 1.394(2)
C39 H39 0.9300
C40 H40 0.9300

loop_
_geom_hbond_atom_site_label_D
_geom_hbond_atom_site_label_H
_geom_hbond_atom_site_label_A
_geom_hbond_site_symmetry_A
_geom_hbond_distance_DH
_geom_hbond_distance_HA
_geom_hbond_distance_DA
_geom_hbond_angle_DHA
N1 H1A O4 . 0.864(8) 1.757(8) 2.6155(19) 172.0(13)
N2 H2A O1 . 0.862(8) 1.748(8) 2.6081(19) 176.6(14)
O3 H3 O2 . 0.816(8) 2.123(13) 2.5870(19) 116.0(11)
O3 H3 O2 2_776 0.816(8) 2.158(9) 2.909(2) 153.1(13)
O6 H6 O5 . 0.829(8) 2.053(15) 2.5748(19) 120.4(14)
O6 H6 O5 2_677 0.829(8) 2.167(11) 2.904(2) 148.0(16)

loop_
_cod_related_entry_id
_cod_related_entry_database
_cod_related_entry_code
1 ChemSpider 30655334
